data_7050941
loop_
_publ_author_name
'Petr \<St\<epni\<cka'
'Ivana C\'isa\<rov\'a'

_publ_section_title
;
 Hydrogen bonding and self-assembly in the crystal structures of
 ferrocenylmethanol derivatives having different phosphorus
 substituents on the ferrocene unit
;
_journal_issue 10
_journal_name_full 'New J. Chem.'
_journal_page_first 1389
_journal_page_last 1396
_journal_paper_doi 10.1039/b204655p
_journal_volume 26
_journal_year 2002
_chemical_formula_sum 'C23 H21 Fe O P'
_chemical_formula_weight 400.22
_chemical_name_systematic
; 
rac-2-(diphenylphosphino)ferrocenylmethanol 
;
_space_group_IT_number 2
_symmetry_cell_setting triclinic
_symmetry_space_group_name_Hall '-P 1'
_symmetry_space_group_name_H-M 'P -1'
_atom_sites_solution_hydrogens geom
_atom_sites_solution_primary direct
_atom_sites_solution_secondary difmap
_audit_creation_method SHELXL-97
_cell_angle_alpha 89.292(1)
_cell_angle_beta 81.086(1)
_cell_angle_gamma 80.009(1)
_cell_formula_units_Z 2
_cell_length_a 7.8638(1)
_cell_length_b 10.1888(2)
_cell_length_c 12.0270(2)
_cell_measurement_reflns_used 10607
_cell_measurement_temperature 150
_cell_measurement_theta_max 27.5
_cell_measurement_theta_min 1.0
_cell_volume 937.46(3)
_computing_cell_refinement 'HKL Scalepack (Otwinowski & Minor 1997)'
_computing_data_collection 'COLLECT (Nonius BV, 1997-2000)'
_computing_data_reduction 'HKL Denzo and Scalepack (Otwinowski & Minor 1997)'
_computing_structure_refinement 'SHELXL-97 (Sheldrick, 1997)'
_computing_structure_solution 'SIR-92 (Giacovazzo, 1994)'
_diffrn_ambient_temperature 150
_diffrn_detector_area_resol_mean 0.110
_diffrn_measured_fraction_theta_full 0.988
_diffrn_measured_fraction_theta_max 0.988
_diffrn_measurement_device_type 'Nonius KappaCCD'
_diffrn_measurement_method
;
CCD
rotation scans to fill Ewald sphere    
(327 frames: 2.0 deg omega rotation, 40 s exposure)
;
_diffrn_radiation_monochromator graphite
_diffrn_radiation_source 'fine-focus sealed tube'
_diffrn_radiation_type MoK\a
_diffrn_radiation_wavelength 0.71073
_diffrn_reflns_av_R_equivalents 0.0144
_diffrn_reflns_av_sigmaI/netI 0.0266
_diffrn_reflns_limit_h_max 10
_diffrn_reflns_limit_h_min 0
_diffrn_reflns_limit_k_max 13
_diffrn_reflns_limit_k_min -12
_diffrn_reflns_limit_l_max 15
_diffrn_reflns_limit_l_min -15
_diffrn_reflns_number 6999
_diffrn_reflns_theta_full 27.52
_diffrn_reflns_theta_max 27.52
_diffrn_reflns_theta_min 3.31
_exptl_absorpt_coefficient_mu 0.898
_exptl_absorpt_correction_type none
_exptl_crystal_colour orange
_exptl_crystal_density_diffrn 1.418
_exptl_crystal_density_method 'not measured'
_exptl_crystal_description prism
_exptl_crystal_F_000 416
_exptl_crystal_size_max 0.35
_exptl_crystal_size_mid 0.30
_exptl_crystal_size_min 0.20
_refine_diff_density_max 1.011
_refine_diff_density_min -0.320
_refine_diff_density_rms 0.051
_refine_ls_extinction_method none
_refine_ls_goodness_of_fit_ref 1.057
_refine_ls_hydrogen_treatment mixed
_refine_ls_matrix_type full
_refine_ls_number_parameters 244
_refine_ls_number_reflns 4272
_refine_ls_number_restraints 0
_refine_ls_restrained_S_all 1.057
_refine_ls_R_factor_all 0.0357
_refine_ls_R_factor_gt 0.0307
_refine_ls_shift/su_max 0.003
_refine_ls_shift/su_mean 0.000
_refine_ls_structure_factor_coef Fsqd
_refine_ls_weighting_details
;
calc w=1/[\s^2^(Fo^2^)+(0.0403P)^2^+0.4277P] where 
P=(Fo^2^+2Fc^2^)/3
;
_refine_ls_weighting_scheme calc
_refine_ls_wR_factor_gt 0.0799
_refine_ls_wR_factor_ref 0.0834
_reflns_number_gt 3841
_reflns_number_total 4272
_reflns_threshold_expression >2sigma(I)
_cod_data_source_file b204655p.txt
_cod_data_source_block ps662
_cod_original_sg_symbol_H-M P-1
_cod_database_code 7050941

loop_
_symmetry_equiv_pos_as_xyz
'x, y, z'
'-x, -y, -z'

loop_
_atom_site_label
_atom_site_type_symbol
_atom_site_fract_x
_atom_site_fract_y
_atom_site_fract_z
_atom_site_U_iso_or_equiv
_atom_site_adp_type
_atom_site_occupancy
_atom_site_symmetry_multiplicity
_atom_site_calc_flag
_atom_site_refinement_flags
_atom_site_disorder_assembly
_atom_site_disorder_group
C11 C 0.2543(2) 0.9924(2) 0.05059(16) 0.0467(5) Uani 1 1 d . . .
H11A H 0.3557 0.9219 0.0299 0.056 Uiso 0.50 1 d P . .
H11B H 0.1570 0.9610 0.0246 0.056 Uiso 0.50 1 d P . .
H11C H 0.1456 0.9889 0.0211 0.056 Uiso 0.50 1 d P . .
H11D H 0.2912 1.0753 0.0239 0.056 Uiso 0.50 1 d P . .
O1 O 0.2835(3) 1.0941(3) -0.0105(2) 0.0343(5) Uani 0.50 1 d P . .
H91 H 0.1673 1.1416 -0.0443 0.041 Uiso 0.50 1 d P . .
O2 O 0.3707(3) 0.8942(3) 0.0062(2) 0.0356(5) Uani 0.50 1 d P . .
H92 H 0.4780 0.8992 0.0250 0.043 Uiso 0.50 1 d P . .
Fe Fe 0.00855(3) 1.10441(2) 0.277977(18) 0.02515(8) Uani 1 1 d . . .
P P 0.01126(5) 0.78951(4) 0.18235(3) 0.02754(11) Uani 1 1 d . . .
C1 C 0.2163(2) 0.99646(16) 0.17662(14) 0.0287(3) Uani 1 1 d . . .
C2 C 0.1163(2) 0.90971(15) 0.24311(13) 0.0247(3) Uani 1 1 d . . .
C3 C 0.1161(2) 0.94096(15) 0.35942(13) 0.0260(3) Uani 1 1 d . . .
H3 H 0.0616 0.9000 0.4212 0.031 Uiso 1 1 calc R . .
C4 C 0.2142(2) 1.04564(16) 0.36358(15) 0.0320(4) Uani 1 1 d . . .
H4 H 0.2338 1.0855 0.4285 0.038 Uiso 1 1 calc R . .
C5 C 0.2768(2) 1.07852(17) 0.25128(16) 0.0343(4) Uani 1 1 d . . .
H5 H 0.3457 1.1429 0.2302 0.041 Uiso 1 1 calc R . .
C6 C -0.1284(2) 1.23540(18) 0.17940(15) 0.0386(4) Uani 1 1 d . . .
H6 H -0.0951 1.2500 0.1033 0.046 Uiso 1 1 calc R . .
C7 C -0.2309(2) 1.13973(18) 0.22527(15) 0.0339(4) Uani 1 1 d . . .
H7 H -0.2768 1.0811 0.1845 0.041 Uiso 1 1 calc R . .
C8 C -0.2506(2) 1.14982(18) 0.34456(14) 0.0327(4) Uani 1 1 d . . .
H8 H -0.3111 1.0985 0.3956 0.039 Uiso 1 1 calc R . .
C9 C -0.1618(2) 1.25180(17) 0.37184(15) 0.0352(4) Uani 1 1 d . . .
H9 H -0.1544 1.2794 0.4441 0.042 Uiso 1 1 calc R . .
C10 C -0.0862(3) 1.30449(17) 0.27005(16) 0.0384(4) Uani 1 1 d . . .
H10 H -0.0204 1.3725 0.2639 0.046 Uiso 1 1 calc R . .
C12 C 0.1839(2) 0.64181(16) 0.16429(13) 0.0273(3) Uani 1 1 d . . .
C13 C 0.1565(3) 0.53694(18) 0.10066(16) 0.0371(4) Uani 1 1 d . . .
H13 H 0.0539 0.5440 0.0699 0.044 Uiso 1 1 calc R . .
C14 C 0.2811(3) 0.42129(19) 0.0824(2) 0.0494(5) Uani 1 1 d . . .
H14 H 0.2608 0.3515 0.0400 0.059 Uiso 1 1 calc R . .
C15 C 0.4335(3) 0.40961(19) 0.12646(19) 0.0457(5) Uani 1 1 d . . .
H15 H 0.5165 0.3322 0.1140 0.055 Uiso 1 1 calc R . .
C16 C 0.4629(3) 0.5130(2) 0.1891(2) 0.0497(5) Uani 1 1 d . . .
H16 H 0.5659 0.5054 0.2195 0.060 Uiso 1 1 calc R . .
C17 C 0.3389(2) 0.6292(2) 0.20727(18) 0.0436(5) Uani 1 1 d . . .
H17 H 0.3607 0.6991 0.2488 0.052 Uiso 1 1 calc R . .
C18 C -0.1362(2) 0.74461(16) 0.30536(14) 0.0273(3) Uani 1 1 d . . .
C19 C -0.3140(2) 0.79733(19) 0.31571(15) 0.0355(4) Uani 1 1 d . . .
H19 H -0.3554 0.8533 0.2605 0.043 Uiso 1 1 calc R . .
C20 C -0.4299(2) 0.7669(2) 0.40798(16) 0.0395(4) Uani 1 1 d . . .
H20 H -0.5479 0.8037 0.4146 0.047 Uiso 1 1 calc R . .
C21 C -0.3713(2) 0.68266(19) 0.48973(17) 0.0393(4) Uani 1 1 d . . .
H21 H -0.4493 0.6614 0.5508 0.047 Uiso 1 1 calc R . .
C22 C -0.1947(3) 0.62996(19) 0.47997(18) 0.0428(4) Uani 1 1 d . . .
H22 H -0.1540 0.5737 0.5352 0.051 Uiso 1 1 calc R . .
C23 C -0.0783(2) 0.66057(17) 0.38848(16) 0.0359(4) Uani 1 1 d . . .
H23 H 0.0398 0.6244 0.3828 0.043 Uiso 1 1 calc R . .

loop_
_atom_site_aniso_label
_atom_site_aniso_U_11
_atom_site_aniso_U_22
_atom_site_aniso_U_33
_atom_site_aniso_U_23
_atom_site_aniso_U_13
_atom_site_aniso_U_12
C11 0.0294(9) 0.0712(14) 0.0308(9) 0.0123(9) 0.0050(7) 0.0053(9)
O1 0.0327(12) 0.0368(13) 0.0317(12) 0.0082(10) 0.0013(10) -0.0079(10)
O2 0.0310(12) 0.0399(14) 0.0333(13) -0.0122(11) -0.0015(10) -0.0012(10)
Fe 0.02676(13) 0.02086(13) 0.02470(13) 0.00166(9) -0.00092(9) 0.00171(9)
P 0.0267(2) 0.0270(2) 0.0274(2) -0.00647(16) -0.00728(16) 0.00305(16)
C1 0.0234(7) 0.0282(8) 0.0297(8) 0.0047(6) 0.0000(6) 0.0048(6)
C2 0.0262(7) 0.0218(7) 0.0236(7) -0.0005(6) -0.0036(6) 0.0028(6)
C3 0.0323(8) 0.0208(7) 0.0241(7) 0.0014(6) -0.0067(6) -0.0001(6)
C4 0.0335(9) 0.0246(8) 0.0385(9) -0.0026(7) -0.0120(7) -0.0005(7)
C5 0.0264(8) 0.0250(8) 0.0497(10) 0.0057(7) -0.0030(7) -0.0026(6)
C6 0.0414(10) 0.0354(9) 0.0298(9) 0.0085(7) 0.0004(7) 0.0135(8)
C7 0.0293(8) 0.0360(9) 0.0316(9) -0.0033(7) -0.0058(7) 0.0087(7)
C8 0.0294(8) 0.0320(9) 0.0307(8) -0.0004(7) 0.0030(6) 0.0042(7)
C9 0.0398(9) 0.0286(8) 0.0309(9) -0.0050(7) -0.0017(7) 0.0081(7)
C10 0.0413(10) 0.0221(8) 0.0458(10) 0.0037(7) -0.0005(8) 0.0048(7)
C12 0.0282(8) 0.0244(8) 0.0264(8) -0.0031(6) -0.0008(6) 0.0002(6)
C13 0.0405(10) 0.0271(9) 0.0438(10) -0.0073(7) -0.0081(8) -0.0046(7)
C14 0.0595(13) 0.0230(9) 0.0609(13) -0.0110(9) 0.0009(10) -0.0026(8)
C15 0.0410(10) 0.0267(9) 0.0585(12) 0.0049(8) 0.0106(9) 0.0076(8)
C16 0.0327(10) 0.0443(11) 0.0661(14) -0.0020(10) -0.0076(9) 0.0097(8)
C17 0.0330(9) 0.0394(10) 0.0565(12) -0.0154(9) -0.0132(8) 0.0059(8)
C18 0.0250(7) 0.0243(8) 0.0321(8) -0.0082(6) -0.0055(6) -0.0011(6)
C19 0.0279(8) 0.0428(10) 0.0350(9) -0.0051(8) -0.0108(7) 0.0019(7)
C20 0.0239(8) 0.0491(11) 0.0433(10) -0.0094(8) -0.0049(7) 0.0001(7)
C21 0.0341(9) 0.0351(9) 0.0458(11) -0.0056(8) 0.0041(8) -0.0066(7)
C22 0.0409(10) 0.0307(9) 0.0510(11) 0.0096(8) -0.0003(8) 0.0032(8)
C23 0.0277(8) 0.0277(8) 0.0481(10) 0.0030(7) -0.0027(7) 0.0037(7)

loop_
_atom_type_symbol
_atom_type_description
_atom_type_scat_dispersion_real
_atom_type_scat_dispersion_imag
_atom_type_scat_source
C C 0.0033 0.0016 'International Tables Vol C Tables 4.2.6.8 and 6.1.1.4'
H H 0.0000 0.0000 'International Tables Vol C Tables 4.2.6.8 and 6.1.1.4'
Fe Fe 0.3463 0.8444 'International Tables Vol C Tables 4.2.6.8 and 6.1.1.4'
P P 0.1023 0.0942 'International Tables Vol C Tables 4.2.6.8 and 6.1.1.4'
O O 0.0106 0.0060 'International Tables Vol C Tables 4.2.6.8 and 6.1.1.4'

loop_
_geom_angle_atom_site_label_1
_geom_angle_atom_site_label_2
_geom_angle_atom_site_label_3
_geom_angle
_geom_angle_site_symmetry_1
_geom_angle_site_symmetry_3
_geom_angle_publ_flag
O2 C11 O1 104.9(2) . . ?
O2 C11 C1 115.90(19) . . ?
O1 C11 C1 123.9(2) . . ?
C2 Fe C1 41.30(6) . . ?
C2 Fe C3 41.26(6) . . ?
C1 Fe C3 69.10(6) . . ?
C2 Fe C8 118.60(7) . . ?
C1 Fe C8 153.25(7) . . ?
C3 Fe C8 107.67(7) . . ?
C2 Fe C4 69.10(6) . . ?
C1 Fe C4 68.71(7) . . ?
C3 Fe C4 40.78(7) . . ?
C8 Fe C4 127.15(7) . . ?
C2 Fe C9 152.51(7) . . ?
C1 Fe C9 164.92(8) . . ?
C3 Fe C9 118.24(7) . . ?
C8 Fe C9 40.46(7) . . ?
C4 Fe C9 107.51(7) . . ?
C2 Fe C6 127.76(7) . . ?
C1 Fe C6 108.10(7) . . ?
C3 Fe C6 166.02(8) . . ?
C8 Fe C6 68.28(7) . . ?
C4 Fe C6 152.25(8) . . ?
C9 Fe C6 68.02(7) . . ?
C2 Fe C7 107.98(7) . . ?
C1 Fe C7 119.19(7) . . ?
C3 Fe C7 127.79(7) . . ?
C8 Fe C7 40.62(7) . . ?
C4 Fe C7 165.40(7) . . ?
C9 Fe C7 68.08(7) . . ?
C6 Fe C7 40.60(8) . . ?
C2 Fe C10 165.59(7) . . ?
C1 Fe C10 127.31(7) . . ?
C3 Fe C10 152.02(7) . . ?
C8 Fe C10 68.15(8) . . ?
C4 Fe C10 118.26(8) . . ?
C9 Fe C10 40.44(7) . . ?
C6 Fe C10 40.40(8) . . ?
C7 Fe C10 68.10(8) . . ?
C2 Fe C5 68.85(7) . . ?
C1 Fe C5 40.64(7) . . ?
C3 Fe C5 68.44(7) . . ?
C8 Fe C5 164.84(8) . . ?
C4 Fe C5 40.51(7) . . ?
C9 Fe C5 127.24(8) . . ?
C6 Fe C5 118.98(8) . . ?
C7 Fe C5 153.12(8) . . ?
C10 Fe C5 107.97(7) . . ?
C2 P C12 102.15(7) . . ?
C2 P C18 101.67(7) . . ?
C12 P C18 101.78(7) . . ?
C5 C1 C2 108.06(14) . . ?
C5 C1 C11 127.62(17) . . ?
C2 C1 C11 124.25(17) . . ?
C5 C1 Fe 70.27(9) . . ?
C2 C1 Fe 69.35(9) . . ?
C11 C1 Fe 128.31(12) . . ?
C1 C2 C3 107.23(14) . . ?
C1 C2 P 123.16(12) . . ?
C3 C2 P 129.59(12) . . ?
C1 C2 Fe 69.35(9) . . ?
C3 C2 Fe 69.55(8) . . ?
P C2 Fe 125.09(8) . . ?
C4 C3 C2 108.08(15) . . ?
C4 C3 Fe 69.81(9) . . ?
C2 C3 Fe 69.19(8) . . ?
C5 C4 C3 108.12(15) . . ?
C5 C4 Fe 69.95(10) . . ?
C3 C4 Fe 69.41(9) . . ?
C4 C5 C1 108.50(15) . . ?
C4 C5 Fe 69.53(10) . . ?
C1 C5 Fe 69.09(9) . . ?
C10 C6 C7 108.00(16) . . ?
C10 C6 Fe 69.85(10) . . ?
C7 C6 Fe 69.71(10) . . ?
C8 C7 C6 107.80(17) . . ?
C8 C7 Fe 69.48(10) . . ?
C6 C7 Fe 69.69(10) . . ?
C9 C8 C7 107.94(16) . . ?
C9 C8 Fe 69.91(10) . . ?
C7 C8 Fe 69.89(10) . . ?
C8 C9 C10 108.22(16) . . ?
C8 C9 Fe 69.62(9) . . ?
C10 C9 Fe 69.88(10) . . ?
C6 C10 C9 108.03(17) . . ?
C6 C10 Fe 69.75(10) . . ?
C9 C10 Fe 69.68(10) . . ?
C17 C12 C13 118.31(16) . . ?
C17 C12 P 124.80(13) . . ?
C13 C12 P 116.88(13) . . ?
C12 C13 C14 120.64(18) . . ?
C15 C14 C13 120.43(19) . . ?
C14 C15 C16 119.60(17) . . ?
C15 C16 C17 120.2(2) . . ?
C12 C17 C16 120.82(18) . . ?
C23 C18 C19 118.53(16) . . ?
C23 C18 P 122.83(12) . . ?
C19 C18 P 118.64(13) . . ?
C20 C19 C18 120.51(17) . . ?
C21 C20 C19 120.50(17) . . ?
C20 C21 C22 119.27(18) . . ?
C21 C22 C23 120.50(18) . . ?
C22 C23 C18 120.68(16) . . ?

loop_
_geom_bond_atom_site_label_1
_geom_bond_atom_site_label_2
_geom_bond_distance
_geom_bond_site_symmetry_2
_geom_bond_publ_flag
C11 O2 1.291(3) . ?
C11 O1 1.296(3) . ?
C11 C1 1.498(2) . ?
Fe C2 2.0387(15) . ?
Fe C1 2.0388(16) . ?
Fe C3 2.0435(15) . ?
Fe C8 2.0455(17) . ?
Fe C4 2.0489(17) . ?
Fe C9 2.0494(16) . ?
Fe C6 2.0507(17) . ?
Fe C7 2.0509(17) . ?
Fe C10 2.0519(17) . ?
Fe C5 2.0544(17) . ?
P C2 1.8102(16) . ?
P C12 1.8337(16) . ?
P C18 1.8380(17) . ?
C1 C5 1.421(3) . ?
C1 C2 1.438(2) . ?
C2 C3 1.438(2) . ?
C3 C4 1.426(2) . ?
C4 C5 1.421(3) . ?
C6 C10 1.417(3) . ?
C6 C7 1.423(3) . ?
C7 C8 1.422(2) . ?
C8 C9 1.416(3) . ?
C9 C10 1.418(3) . ?
C12 C17 1.382(2) . ?
C12 C13 1.387(2) . ?
C13 C14 1.391(3) . ?
C14 C15 1.370(3) . ?
C15 C16 1.375(3) . ?
C16 C17 1.393(3) . ?
C18 C23 1.387(2) . ?
C18 C19 1.395(2) . ?
C19 C20 1.391(3) . ?
C20 C21 1.378(3) . ?
C21 C22 1.386(3) . ?
C22 C23 1.387(3) . ?
